data_1535114
loop_
_publ_author_name
'Mattausch, H.J.'
'Simon, A.'
'Zheng, C.'
'Ryazanov, M.'

_publ_section_title
;
 Reduced lanthanum halides with Ge as interstitials: La2 I2 Ge, La2 I2
 Ge2, La3 Cl2 Ge3, La3 Br2 Ge3, La3 I3 Ge, La6 I5 Ge3 and La(7+x) I12 Ge
;
_journal_name_full 'Zeitschrift fuer Anorganische und Allgemeine Chemie'
_journal_page_first 302
_journal_page_last 308
_journal_volume 631
_journal_year 2005
_chemical_formula_sum 'Ge3 I5 La6'
_chemical_name_systematic 'La6 I5 Ge3'
_space_group_IT_number 12
_symmetry_space_group_name_Hall '-C 2y'
_symmetry_space_group_name_H-M 'C 1 2/m 1'
_cell_angle_alpha 90
_cell_angle_beta 128.16
_cell_angle_gamma 90
_cell_formula_units_Z 2
_cell_length_a 19.338
_cell_length_b 4.423
_cell_length_c 14.895
_cell_volume 1001.730
_citation_journal_id_ASTM ZAACAB
_cod_data_source_file Mattausch_ZAACAB_2005_1678.cif
_cod_data_source_block Ge3I5La6
_cod_original_cell_volume 1001.73
_cod_database_code 1535114

loop_
_symmetry_equiv_pos_as_xyz
x,y,z
-x,y,-z
-x,-y,-z
x,-y,z
x+1/2,y+1/2,z
-x+1/2,y+1/2,-z
-x+1/2,-y+1/2,-z
x+1/2,-y+1/2,z

loop_
_atom_site_label
_atom_site_type_symbol
_atom_site_fract_x
_atom_site_fract_y
_atom_site_fract_z
_atom_site_occupancy
_atom_site_U_iso_or_equiv
I3 I-1 0 0 0 1 0.0
I1 I-1 0.631634 0 0.881156 1 0.0
I2 I-1 0.254585 0 0.764868 1 0.0
Ge1 Ge-4 0.12737 0 0.37505 1 0.0
La2 La+3 0.049279 0 0.670062 1 0.0
Ge2 Ge-4 0 0.5 0.5 1 0.0
La1 La+3 0.683745 0 0.552924 1 0.0
La3 La+3 0.432658 0 0.790733 1 0.0
